data_9004309
loop_
_publ_author_name
'Lam, A. E.'
'Groat, L. A.'

_publ_section_title
;
 The crystal structure of wickenburgite, Pb3CaAl[AlSi10O27](H2O)3, a sheet
 structure
 Sample: UMAN refinement
;
_journal_name_full 'The Canadian Mineralogist'
_journal_page_first 525
_journal_page_last 532
_journal_volume 32
_journal_year 1994
_chemical_formula_sum 'Al1.81 Ca Fe0.19 H3 O27 Pb3 Si10'
_chemical_name_mineral Wickenburgite
_space_group_IT_number 159
_symmetry_space_group_name_Hall 'P 3 -2c'
_symmetry_space_group_name_H-M 'P 3 1 c'
_cell_angle_alpha 90
_cell_angle_beta 90
_cell_angle_gamma 120
_cell_length_a 8.546
_cell_length_b 8.546
_cell_length_c 20.168
_cell_formula_units_Z 2
_cell_volume 1275.614
_exptl_crystal_density_diffrn 3.741
_cod_original_formula_sum 'Pb3 Ca Al1.81 Fe.19 Si10 O27 H3'
_cod_database_code 9004309

loop_
_symmetry_equiv_pos_as_xyz
x,y,z
x-y,-y,1/2+z
-y,x-y,z
y,x,1/2+z
-x+y,-x,z
-x,-x+y,1/2+z

loop_
_atom_site_label
_atom_site_fract_x
_atom_site_fract_y
_atom_site_fract_z
_atom_site_occupancy
_atom_site_U_iso_or_equiv
Pb 0.29200 0.25860 0.00000 1.00000 0.01100
Ca 0.00000 0.00000 0.14620 1.00000 0.01300
Al1 0.66667 0.33333 0.48540 0.81000 0.01200
Fe1 0.66667 0.33333 0.48540 0.19000 0.01200
Al2 0.33333 0.66667 0.36330 1.00000 0.00600
Si1 0.66667 0.33333 0.13060 1.00000 0.00700
Si2 0.00000 0.00000 0.37490 1.00000 0.01000
Si3 0.66667 0.33333 0.28750 1.00000 0.00900
Si4 0.33333 0.66667 0.19830 1.00000 0.01000
Si5 0.38330 0.05990 0.37600 1.00000 0.00900
Si6 0.05960 0.41390 0.09650 1.00000 0.00800
O1 0.33333 0.66667 0.27800 1.00000 0.01300
O2 0.66667 0.33333 0.20900 1.00000 0.02100
O3 0.00000 0.00000 0.45500 1.00000 0.00800
O4 0.15000 0.49300 0.16900 1.00000 0.02000
O5 0.48700 0.15900 0.10500 1.00000 0.01500
O6 0.51900 0.13500 0.31400 1.00000 0.01200
O7 0.12600 0.56900 0.04100 1.00000 0.01000
O8 0.19100 0.03100 0.34700 1.00000 0.01800
O9 0.08300 0.24300 0.07500 1.00000 0.00700
H2O10 0.22900 0.19700 0.21800 1.00000 0.02700
O11 0.44700 0.21100 0.43600 1.00000 0.01200
O12 0.50900 0.63900 0.39700 1.00000 0.01600
